data_7029105
loop_
_publ_author_name
'George, Kathryn'
'Jura, Marek'
'Levason, William'
'Light, Mark E.'
'Reid, Gillian'

_publ_section_title
;
 Thio-, seleno- and telluro-ether complexes of aluminium(iii) halides:
 synthesis, structures and properties.
;
_journal_issue 9
_journal_name_full 'Dalton transactions (Cambridge, England : 2003)'
_journal_page_first 3637
_journal_page_last 3648
_journal_paper_doi 10.1039/c3dt52991f
_journal_volume 43
_journal_year 2014
_chemical_formula_moiety 'C8 H20 Al Cl2 Se4 1+, Al Cl4 1-'
_chemical_formula_sum 'C8 H20 Al2 Cl6 Se4'
_chemical_formula_weight 698.74
_chemical_name_systematic
; 
 trans-dichlorobis(2,5-diselenahexane)aluminium tetrachloroaluminate 
;
_space_group_IT_number 14
_space_group_name_Hall '-P 2ybc'
_symmetry_cell_setting monoclinic
_symmetry_space_group_name_Hall '-P 2ybc'
_symmetry_space_group_name_H-M 'P 1 21/c 1'
_atom_sites_solution_hydrogens geom
_atom_sites_solution_primary direct
_atom_sites_solution_secondary difmap
_audit_creation_date 2013-06-15
_audit_creation_method 'SHELXL-97 + hand edit'
_cell_angle_alpha 90.00
_cell_angle_beta 93.169(8)
_cell_angle_gamma 90.00
_cell_formula_units_Z 4
_cell_length_a 7.122(4)
_cell_length_b 17.744(8)
_cell_length_c 17.582(8)
_cell_measurement_reflns_used 4428
_cell_measurement_temperature 100(2)
_cell_measurement_theta_max 31.3
_cell_measurement_theta_min 2.3
_cell_volume 2218.5(19)
_computing_cell_refinement 'CrystalClear-SM Expert 2.0 r7 (Rigaku, 2011)'
_computing_data_collection 'CrystalClear-SM Expert 2.0 r7 (Rigaku, 2011)'
_computing_data_reduction 'CrystalClear-SM Expert 2.0 r7 (Rigaku, 2011)'
_computing_structure_refinement 'SHELXL-97 (Sheldrick, 2008)'
_computing_structure_solution 'SHELXS-97 (Sheldrick, 1997)'
_diffrn_ambient_temperature 100(2)
_diffrn_detector 'CCD plate'
_diffrn_detector_type 'Rigaku HG Saturn724+ (2x2 bin mode)'
_diffrn_measured_fraction_theta_full 0.988
_diffrn_measured_fraction_theta_max 0.988
_diffrn_measurement_device 'Four-circle \k diffractometer'
_diffrn_measurement_device_type 'Rigaku AFC12 '
_diffrn_measurement_method 'Profile data from \w-scans'
_diffrn_radiation_collimation 'Confocal mirrors, VHF VariMax '
_diffrn_radiation_type MoK\a
_diffrn_radiation_wavelength 0.71073
_diffrn_reflns_av_R_equivalents 0.1141
_diffrn_reflns_av_sigmaI/netI 0.1025
_diffrn_reflns_limit_h_max 8
_diffrn_reflns_limit_h_min -9
_diffrn_reflns_limit_k_max 22
_diffrn_reflns_limit_k_min -22
_diffrn_reflns_limit_l_max 22
_diffrn_reflns_limit_l_min -13
_diffrn_reflns_number 10277
_diffrn_reflns_theta_full 27.50
_diffrn_reflns_theta_max 27.50
_diffrn_reflns_theta_min 2.57
_diffrn_source 'Rotating anode X-ray tube'
_diffrn_source_type 'Rigaku FR-E+ Superbright'
_diffrn_standards_number 0
_exptl_absorpt_coefficient_mu 7.405
_exptl_absorpt_correction_T_max 1.000
_exptl_absorpt_correction_T_min 0.683
_exptl_absorpt_correction_type multi-scan
_exptl_absorpt_process_details
;Jacobson, R.A. (1998). REQAB. Private communication to the 
 Rigaku Corporation, Tokyo, Japan. 
;
_exptl_crystal_colour colourless
_exptl_crystal_density_diffrn 2.092
_exptl_crystal_density_method 'not measured'
_exptl_crystal_description plate
_exptl_crystal_F_000 1328
_exptl_crystal_size_max 0.12
_exptl_crystal_size_mid 0.08
_exptl_crystal_size_min 0.02
_refine_diff_density_max 1.639
_refine_diff_density_min -2.819
_refine_diff_density_rms 0.259
_refine_ls_extinction_method none
_refine_ls_goodness_of_fit_ref 1.137
_refine_ls_hydrogen_treatment constr
_refine_ls_matrix_type full
_refine_ls_number_parameters 188
_refine_ls_number_reflns 5039
_refine_ls_number_restraints 0
_refine_ls_restrained_S_all 1.137
_refine_ls_R_factor_all 0.0906
_refine_ls_R_factor_gt 0.0766
_refine_ls_shift/su_max 0.001
_refine_ls_shift/su_mean 0.000
_refine_ls_structure_factor_coef Fsqd
_refine_ls_weighting_details 'w=1/[\s^2^(Fo^2^)+(0.0930P)^2^+0.0000P] where P=(Fo^2^+2Fc^2^)/3'
_refine_ls_weighting_scheme calc
_refine_ls_wR_factor_gt 0.1957
_refine_ls_wR_factor_ref 0.2070
_reflns_number_gt 4183
_reflns_number_total 5039
_reflns_threshold_expression 'I > 2\s(I)'
_cod_data_source_file c3dt52991f.txt
_cod_data_source_block 13kg01r
_cod_depositor_comments
;
The following automatic conversions were performed:

data name '_iucr_refine_instruction_details' was replaced with
'_iucr_refine_instructions_details' as specified in the replacement
file 'data/replacement-values/replacement_tags.lst'.

Automatic conversion script
Id: cif_correct_tags 9268 2022-04-12 08:56:07Z antanas 
;
_cod_original_cell_volume 2218.5(18)
_cod_original_sg_symbol_H-M 'P 21/c'
_cod_database_code 7029105

loop_
_symmetry_equiv_pos_as_xyz
'x, y, z'
'-x, y+1/2, -z+1/2'
'-x, -y, -z'
'x, -y-1/2, z-1/2'

loop_
_atom_site_label
_atom_site_type_symbol
_atom_site_fract_x
_atom_site_fract_y
_atom_site_fract_z
_atom_site_U_iso_or_equiv
_atom_site_adp_type
_atom_site_occupancy
_atom_site_symmetry_multiplicity
_atom_site_calc_flag
_atom_site_refinement_flags
Al1 Al 0.0614(4) 0.23889(13) 0.26907(13) 0.0276(5) Uani 1 1 d .
Al2 Al 0.5000 0.5000 0.5000 0.0197(6) Uani 1 2 d S
Al3 Al 0.5000 0.5000 0.0000 0.0296(8) Uani 1 2 d S
Cl1 Cl 0.0274(4) 0.13056(13) 0.31739(17) 0.0584(8) Uani 1 1 d .
Cl2 Cl -0.1734(4) 0.26784(14) 0.19450(13) 0.0479(6) Uani 1 1 d .
Cl3 Cl 0.0861(4) 0.31778(15) 0.35971(15) 0.0544(7) Uani 1 1 d .
Cl4 Cl 0.3105(5) 0.2372(2) 0.20922(17) 0.0789(11) Uani 1 1 d .
Cl5 Cl 0.4497(3) 0.37714(10) 0.49371(11) 0.0300(4) Uani 1 1 d .
Cl6 Cl 0.4021(3) 0.50688(11) -0.12213(11) 0.0338(5) Uani 1 1 d .
Se1 Se 0.36408(12) 0.49155(5) 0.63366(4) 0.0285(2) Uani 1 1 d .
Se2 Se 0.83657(11) 0.48464(4) 0.56661(4) 0.0219(2) Uani 1 1 d .
Se3 Se 0.17846(12) 0.43272(4) 0.02202(4) 0.0297(2) Uani 1 1 d .
Se4 Se 0.64683(13) 0.36642(5) -0.01189(5) 0.0327(2) Uani 1 1 d .
C1 C 0.3867(16) 0.5909(5) 0.6812(5) 0.046(3) Uani 1 1 d .
H1A H 0.3979 0.5852 0.7367 0.070 Uiso 1 1 calc R
H1B H 0.2748 0.6209 0.6668 0.070 Uiso 1 1 calc R
H1C H 0.4988 0.6163 0.6639 0.070 Uiso 1 1 calc R
C2 C 0.5843(12) 0.4439(4) 0.6856(4) 0.0288(17) Uani 1 1 d .
H2A H 0.5652 0.4421 0.7409 0.035 Uiso 1 1 calc R
H2B H 0.5939 0.3914 0.6673 0.035 Uiso 1 1 calc R
C3 C 0.7682(12) 0.4841(5) 0.6734(4) 0.0331(19) Uani 1 1 d .
H3A H 0.8701 0.4594 0.7048 0.040 Uiso 1 1 calc R
H3B H 0.7585 0.5368 0.6912 0.040 Uiso 1 1 calc R
C4 C 0.9114(12) 0.3792(4) 0.5579(5) 0.0314(18) Uani 1 1 d .
H4A H 1.0142 0.3683 0.5956 0.047 Uiso 1 1 calc R
H4B H 0.9537 0.3699 0.5066 0.047 Uiso 1 1 calc R
H4C H 0.8039 0.3466 0.5670 0.047 Uiso 1 1 calc R
C5 C 0.1380(14) 0.4387(5) 0.1314(5) 0.041(2) Uani 1 1 d .
H5A H 0.0395 0.4029 0.1441 0.062 Uiso 1 1 calc R
H5B H 0.0991 0.4899 0.1442 0.062 Uiso 1 1 calc R
H5C H 0.2551 0.4261 0.1606 0.062 Uiso 1 1 calc R
C6 C 0.2651(13) 0.3278(4) 0.0222(5) 0.0335(19) Uani 1 1 d .
H6A H 0.1831 0.2977 0.0542 0.040 Uiso 1 1 calc R
H6B H 0.2497 0.3080 -0.0304 0.040 Uiso 1 1 calc R
C7 C 0.4641(12) 0.3165(4) 0.0505(4) 0.0294(17) Uani 1 1 d .
H7A H 0.4913 0.2618 0.0519 0.035 Uiso 1 1 calc R
H7B H 0.4799 0.3359 0.1032 0.035 Uiso 1 1 calc R
C8 C 0.5585(17) 0.3243(6) -0.1112(5) 0.050(3) Uani 1 1 d .
H8A H 0.5509 0.2693 -0.1074 0.075 Uiso 1 1 calc R
H8B H 0.6468 0.3380 -0.1497 0.075 Uiso 1 1 calc R
H8C H 0.4338 0.3447 -0.1258 0.075 Uiso 1 1 calc R

loop_
_atom_site_aniso_label
_atom_site_aniso_U_11
_atom_site_aniso_U_22
_atom_site_aniso_U_33
_atom_site_aniso_U_23
_atom_site_aniso_U_13
_atom_site_aniso_U_12
Al1 0.0406(14) 0.0219(11) 0.0204(11) 0.0012(9) 0.0017(10) 0.0014(10)
Al2 0.0307(17) 0.0163(14) 0.0119(14) 0.0003(11) 0.0000(12) -0.0011(12)
Al3 0.044(2) 0.0266(18) 0.0185(16) 0.0040(13) 0.0044(15) 0.0015(15)
Cl1 0.080(2) 0.0289(12) 0.0629(17) 0.0154(11) -0.0273(15) -0.0195(12)
Cl2 0.0638(16) 0.0443(14) 0.0336(12) -0.0108(10) -0.0153(11) 0.0166(12)
Cl3 0.0603(16) 0.0464(14) 0.0542(15) -0.0303(12) -0.0188(13) 0.0045(13)
Cl4 0.076(2) 0.107(3) 0.0580(17) 0.0522(17) 0.0413(15) 0.0507(19)
Cl5 0.0418(11) 0.0185(9) 0.0287(10) 0.0009(7) -0.0060(8) -0.0014(8)
Cl6 0.0590(14) 0.0255(10) 0.0168(9) 0.0030(7) 0.0019(8) 0.0010(9)
Se1 0.0299(4) 0.0400(5) 0.0158(4) 0.0054(3) 0.0028(3) 0.0031(3)
Se2 0.0267(4) 0.0229(4) 0.0158(4) 0.0026(3) -0.0002(3) 0.0010(3)
Se3 0.0443(5) 0.0230(4) 0.0220(4) 0.0026(3) 0.0034(3) 0.0043(3)
Se4 0.0475(6) 0.0253(4) 0.0261(4) 0.0034(3) 0.0079(4) 0.0061(4)
C1 0.082(8) 0.039(5) 0.018(4) -0.003(4) 0.000(4) 0.023(5)
C2 0.044(5) 0.026(4) 0.017(4) 0.001(3) 0.003(3) 0.009(4)
C3 0.036(5) 0.049(5) 0.014(4) 0.001(3) -0.002(3) 0.008(4)
C4 0.029(4) 0.027(4) 0.038(5) 0.009(4) 0.002(3) 0.006(3)
C5 0.060(6) 0.036(5) 0.029(5) -0.004(4) 0.012(4) 0.001(4)
C6 0.053(5) 0.019(4) 0.029(4) -0.002(3) 0.012(4) 0.007(4)
C7 0.048(5) 0.018(4) 0.022(4) 0.000(3) 0.005(3) 0.000(3)
C8 0.084(8) 0.053(6) 0.015(4) -0.009(4) 0.016(4) 0.001(6)

loop_
_atom_type_symbol
_atom_type_description
_atom_type_scat_dispersion_real
_atom_type_scat_dispersion_imag
_atom_type_scat_source
C C 0.0033 0.0016 'International Tables Vol C Tables 4.2.6.8 and 6.1.1.4'
H H 0.0000 0.0000 'International Tables Vol C Tables 4.2.6.8 and 6.1.1.4'
Al Al 0.0645 0.0514 'International Tables Vol C Tables 4.2.6.8 and 6.1.1.4'
Cl Cl 0.1484 0.1585 'International Tables Vol C Tables 4.2.6.8 and 6.1.1.4'
Se Se -0.0929 2.2259 'International Tables Vol C Tables 4.2.6.8 and 6.1.1.4'

loop_
_geom_angle_atom_site_label_1
_geom_angle_atom_site_label_2
_geom_angle_atom_site_label_3
_geom_angle
_geom_angle_site_symmetry_1
_geom_angle_site_symmetry_3
Cl4 Al1 Cl1 107.73(17) . .
Cl4 Al1 Cl3 110.28(19) . .
Cl1 Al1 Cl3 107.68(16) . .
Cl4 Al1 Cl2 110.44(15) . .
Cl1 Al1 Cl2 111.22(15) . .
Cl3 Al1 Cl2 109.45(15) . .
Cl5 Al2 Cl5 180.000(1) . 3_666
Cl5 Al2 Se1 94.54(6) . 3_666
Cl5 Al2 Se1 85.46(6) 3_666 3_666
Cl5 Al2 Se1 85.46(6) . .
Cl5 Al2 Se1 94.54(6) 3_666 .
Se1 Al2 Se1 180.000(1) 3_666 .
Cl5 Al2 Se2 86.47(6) . 3_666
Cl5 Al2 Se2 93.53(6) 3_666 3_666
Se1 Al2 Se2 88.11(4) 3_666 3_666
Se1 Al2 Se2 91.89(4) . 3_666
Cl5 Al2 Se2 93.53(6) . .
Cl5 Al2 Se2 86.47(6) 3_666 .
Se1 Al2 Se2 91.89(4) 3_666 .
Se1 Al2 Se2 88.11(4) . .
Se2 Al2 Se2 180.0 3_666 .
Cl6 Al3 Cl6 180.0 . 3_665
Cl6 Al3 Se4 94.50(6) . .
Cl6 Al3 Se4 85.50(6) 3_665 .
Cl6 Al3 Se4 85.50(6) . 3_665
Cl6 Al3 Se4 94.50(6) 3_665 3_665
Se4 Al3 Se4 180.0 . 3_665
Cl6 Al3 Se3 86.44(6) . .
Cl6 Al3 Se3 93.56(6) 3_665 .
Se4 Al3 Se3 87.45(4) . .
Se4 Al3 Se3 92.55(4) 3_665 .
Cl6 Al3 Se3 93.56(6) . 3_665
Cl6 Al3 Se3 86.44(6) 3_665 3_665
Se4 Al3 Se3 92.55(4) . 3_665
Se4 Al3 Se3 87.45(4) 3_665 3_665
Se3 Al3 Se3 180.00(3) . 3_665
C1 Se1 C2 98.3(4) . .
C1 Se1 Al2 108.0(3) . .
C2 Se1 Al2 96.8(2) . .
C4 Se2 C3 98.8(4) . .
C4 Se2 Al2 108.1(3) . .
C3 Se2 Al2 99.1(3) . .
C6 Se3 C5 96.5(4) . .
C6 Se3 Al3 98.9(3) . .
C5 Se3 Al3 107.2(3) . .
C7 Se4 C8 97.7(4) . .
C7 Se4 Al3 94.8(2) . .
C8 Se4 Al3 107.8(3) . .
Se1 C1 H1A 109.5 . .
Se1 C1 H1B 109.5 . .
H1A C1 H1B 109.5 . .
Se1 C1 H1C 109.5 . .
H1A C1 H1C 109.5 . .
H1B C1 H1C 109.5 . .
C3 C2 Se1 113.9(5) . .
C3 C2 H2A 108.8 . .
Se1 C2 H2A 108.8 . .
C3 C2 H2B 108.8 . .
Se1 C2 H2B 108.8 . .
H2A C2 H2B 107.7 . .
C2 C3 Se2 113.5(5) . .
C2 C3 H3A 108.9 . .
Se2 C3 H3A 108.9 . .
C2 C3 H3B 108.9 . .
Se2 C3 H3B 108.9 . .
H3A C3 H3B 107.7 . .
Se2 C4 H4A 109.5 . .
Se2 C4 H4B 109.5 . .
H4A C4 H4B 109.5 . .
Se2 C4 H4C 109.5 . .
H4A C4 H4C 109.5 . .
H4B C4 H4C 109.5 . .
Se3 C5 H5A 109.5 . .
Se3 C5 H5B 109.5 . .
H5A C5 H5B 109.5 . .
Se3 C5 H5C 109.5 . .
H5A C5 H5C 109.5 . .
H5B C5 H5C 109.5 . .
C7 C6 Se3 115.0(6) . .
C7 C6 H6A 108.5 . .
Se3 C6 H6A 108.5 . .
C7 C6 H6B 108.5 . .
Se3 C6 H6B 108.5 . .
H6A C6 H6B 107.5 . .
C6 C7 Se4 113.7(5) . .
C6 C7 H7A 108.8 . .
Se4 C7 H7A 108.8 . .
C6 C7 H7B 108.8 . .
Se4 C7 H7B 108.8 . .
H7A C7 H7B 107.7 . .
Se4 C8 H8A 109.5 . .
Se4 C8 H8B 109.5 . .
H8A C8 H8B 109.5 . .
Se4 C8 H8C 109.5 . .
H8A C8 H8C 109.5 . .
H8B C8 H8C 109.5 . .

loop_
_geom_bond_atom_site_label_1
_geom_bond_atom_site_label_2
_geom_bond_distance
_geom_bond_site_symmetry_2
Al1 Cl4 2.112(4) .
Al1 Cl1 2.121(3) .
Al1 Cl3 2.121(3) .
Al1 Cl2 2.130(3) .
Al2 Cl5 2.211(2) .
Al2 Cl5 2.211(2) 3_666
Al2 Se1 2.5950(13) 3_666
Al2 Se1 2.5950(13) .
Al2 Se2 2.6232(13) 3_666
Al2 Se2 2.6232(13) .
Al3 Cl6 2.224(2) .
Al3 Cl6 2.224(2) 3_665
Al3 Se4 2.6037(13) .
Al3 Se4 2.6037(13) 3_665
Al3 Se3 2.6300(13) .
Al3 Se3 2.6300(13) 3_665
Se1 C1 1.953(9) .
Se1 C2 1.962(8) .
Se2 C4 1.953(8) .
Se2 C3 1.965(8) .
Se3 C6 1.961(8) .
Se3 C5 1.964(9) .
Se4 C7 1.959(8) .
Se4 C8 1.970(9) .
C1 H1A 0.9800 .
C1 H1B 0.9800 .
C1 H1C 0.9800 .
C2 C3 1.517(12) .
C2 H2A 0.9900 .
C2 H2B 0.9900 .
C3 H3A 0.9900 .
C3 H3B 0.9900 .
C4 H4A 0.9800 .
C4 H4B 0.9800 .
C4 H4C 0.9800 .
C5 H5A 0.9800 .
C5 H5B 0.9800 .
C5 H5C 0.9800 .
C6 C7 1.489(12) .
C6 H6A 0.9900 .
C6 H6B 0.9900 .
C7 H7A 0.9900 .
C7 H7B 0.9900 .
C8 H8A 0.9800 .
C8 H8B 0.9800 .
C8 H8C 0.9800 .

loop_
_geom_contact_atom_site_label_1
_geom_contact_atom_site_label_2
_geom_contact_distance
_geom_contact_site_symmetry_2
Se2 Se2 3.436(2) 3_766
Se3 Se3 3.542(2) 3_565

loop_
_geom_torsion_atom_site_label_1
_geom_torsion_atom_site_label_2
_geom_torsion_atom_site_label_3
_geom_torsion_atom_site_label_4
_geom_torsion
C1 Se1 C2 C3 -58.4(6)
Al2 Se1 C2 C3 51.0(6)
Se1 C2 C3 Se2 -63.4(7)
C4 Se2 C3 C2 -73.4(6)
Al2 Se2 C3 C2 36.7(6)
C5 Se3 C6 C7 -78.6(7)
Al3 Se3 C6 C7 30.1(6)
Se3 C6 C7 Se4 -62.7(7)
C8 Se4 C7 C6 -52.7(6)
Al3 Se4 C7 C6 56.1(5)
